data_4075092
loop_
_publ_author_name
'Britovsek, George J. P.'
'Taylor, Russell A.'
'Sunley, Glenn J.'
'Law, David J.'
'White, Andrew J. P.'

_publ_section_title
;
 Protonation of Platinum(II) Dialkyl Complexes Containing Ligands with
 Proximate H-Bonding Substituents
;
_journal_issue 8
_journal_name_full Organometallics
_journal_page_first 2074
_journal_paper_doi 10.1021/om060036l
_journal_volume 25
_journal_year 2006
_chemical_formula_sum 'C12 H15 N3 Pt'
_chemical_formula_weight 396.36
_chemical_name_systematic
; 
 ? 
;
_space_group_IT_number 61
_symmetry_cell_setting orthorhombic
_symmetry_space_group_name_Hall '-P 2ac 2ab'
_symmetry_space_group_name_H-M 'P b c a'
_atom_sites_solution_hydrogens geom
_atom_sites_solution_primary direct
_atom_sites_solution_secondary difmap
_audit_creation_method SHELXL-97
_cell_angle_alpha 90.00
_cell_angle_beta 90.00
_cell_angle_gamma 90.00
_cell_formula_units_Z 8
_cell_length_a 16.8836(5)
_cell_length_b 7.7972(3)
_cell_length_c 17.9120(6)
_cell_measurement_temperature 173(2)
_cell_measurement_theta_max 32.6998
_cell_measurement_theta_min 4.1724
_cell_volume 2358.02(14)
_computing_cell_refinement 'CrysAlis RED, Oxford Diffraction Ltd'
_computing_data_collection 'CrysAlis CCD, Oxford Diffraction Ltd'
_computing_data_reduction 'CrysAlis RED, Oxford Diffraction Ltd'
_computing_molecular_graphics 'Bruker SHELXTL'
_computing_publication_material 'Bruker SHELXTL'
_computing_structure_refinement 'SHELXL-97 (Sheldrick, 1997)'
_computing_structure_solution 'SHELXS-97 (Sheldrick, 1990)'
_diffrn_ambient_temperature 173(2)
_diffrn_detector_area_resol_mean 15.9863
_diffrn_measured_fraction_theta_full 0.929
_diffrn_measured_fraction_theta_max 0.929
_diffrn_measurement_device_type 'OD Xcalibur 3'
_diffrn_measurement_method \w
_diffrn_radiation_monochromator graphite
_diffrn_radiation_source 'Enhance (Mo) X-ray Source'
_diffrn_radiation_type MoK\a
_diffrn_radiation_wavelength 0.71073
_diffrn_reflns_av_R_equivalents 0.0298
_diffrn_reflns_av_sigmaI/netI 0.0147
_diffrn_reflns_limit_h_max 24
_diffrn_reflns_limit_h_min -25
_diffrn_reflns_limit_k_max 11
_diffrn_reflns_limit_k_min -8
_diffrn_reflns_limit_l_max 23
_diffrn_reflns_limit_l_min -27
_diffrn_reflns_number 21164
_diffrn_reflns_theta_full 32.77
_diffrn_reflns_theta_max 32.77
_diffrn_reflns_theta_min 4.22
_exptl_absorpt_coefficient_mu 11.876
_exptl_absorpt_correction_T_max 0.44644
_exptl_absorpt_correction_T_min 0.15351
_exptl_absorpt_correction_type 'numeric analytical'
_exptl_crystal_colour Yellow
_exptl_crystal_density_diffrn 2.233
_exptl_crystal_density_method 'not measured'
_exptl_crystal_description plates
_exptl_crystal_F_000 1488
_exptl_crystal_size_max 0.25
_exptl_crystal_size_mid 0.18
_exptl_crystal_size_min 0.07
_refine_diff_density_max 3.399
_refine_diff_density_min -1.304
_refine_diff_density_rms 0.267
_refine_ls_extinction_method none
_refine_ls_goodness_of_fit_ref 1.279
_refine_ls_hydrogen_treatment mixed
_refine_ls_matrix_type full
_refine_ls_number_parameters 155
_refine_ls_number_reflns 4052
_refine_ls_number_restraints 2
_refine_ls_restrained_S_all 1.279
_refine_ls_R_factor_all 0.0478
_refine_ls_R_factor_gt 0.0472
_refine_ls_shift/su_max 0.000
_refine_ls_shift/su_mean 0.000
_refine_ls_structure_factor_coef Fsqd
_refine_ls_weighting_details 'calc w=1/[\s^2^(Fo^2^)+(0.0575P)^2^+12.7057P] where P=(Fo^2^+2Fc^2^)/3'
_refine_ls_weighting_scheme calc
_refine_ls_wR_factor_gt 0.1227
_refine_ls_wR_factor_ref 0.1233
_reflns_number_gt 3987
_reflns_number_total 4052
_reflns_threshold_expression >2sigma(I)
_cod_data_source_file om060036lsi20060111_013039.cif
_cod_data_source_block Compound_1a
_cod_depositor_comments
;
The following automatic conversions were performed:

'_symmetry_cell_setting' value 'Orthorhombic' changed to
'orthorhombic' according to
/home/saulius/struct/CIF-dictionaries/cif_core.dic dictionary named
'cif_core.dic' version 2.4.1 from 2010-06-29.

Automatic conversion script
Id: cif_fix_values 1715 2011-07-08 13:25:40Z adriana 
;
_cod_original_sg_symbol_H-M Pbca
_cod_database_code 4075092

loop_
_symmetry_equiv_pos_as_xyz
'x, y, z'
'-x+1/2, -y, z+1/2'
'-x, y+1/2, -z+1/2'
'x+1/2, -y+1/2, -z'
'-x, -y, -z'
'x-1/2, y, -z-1/2'
'x, -y-1/2, z-1/2'
'-x-1/2, y-1/2, z'

loop_
_atom_site_label
_atom_site_type_symbol
_atom_site_fract_x
_atom_site_fract_y
_atom_site_fract_z
_atom_site_U_iso_or_equiv
_atom_site_adp_type
_atom_site_occupancy
_atom_site_symmetry_multiplicity
_atom_site_calc_flag
_atom_site_refinement_flags
Pt Pt 0.585700(11) -0.11166(3) 0.118493(10) 0.01978(9) Uani 1 1 d .
N1 N 0.4619(3) -0.0465(5) 0.1382(2) 0.0201(7) Uani 1 1 d .
C2 C 0.4296(3) 0.0443(7) 0.1953(3) 0.0232(9) Uani 1 1 d .
N2 N 0.4788(4) 0.1148(7) 0.2462(3) 0.0323(11) Uani 1 1 d D
H2A H 0.5310(11) 0.118(9) 0.237(5) 0.03(2) Uiso 1 1 d D
H2B H 0.456(4) 0.187(8) 0.279(3) 0.03(2) Uiso 1 1 d D
C3 C 0.3474(4) 0.0665(9) 0.2026(4) 0.0348(12) Uani 1 1 d .
H3A H 0.3265 0.1286 0.2437 0.042 Uiso 1 1 calc R
C4 C 0.2981(4) -0.0015(10) 0.1504(4) 0.0407(15) Uani 1 1 d .
H4A H 0.2424 0.0136 0.1548 0.049 Uiso 1 1 calc R
C5 C 0.3296(3) -0.0942(9) 0.0900(4) 0.0342(13) Uani 1 1 d .
H5A H 0.2960 -0.1427 0.0531 0.041 Uiso 1 1 calc R
C6 C 0.4114(3) -0.1127(6) 0.0859(3) 0.0217(10) Uani 1 1 d .
C7 C 0.4484(3) -0.2073(6) 0.0236(3) 0.0207(8) Uani 1 1 d .
C8 C 0.4049(4) -0.2742(8) -0.0352(3) 0.0302(11) Uani 1 1 d .
H8A H 0.3491 -0.2587 -0.0367 0.036 Uiso 1 1 calc R
C9 C 0.4428(5) -0.3638(7) -0.0921(3) 0.0333(13) Uani 1 1 d .
H9A H 0.4135 -0.4134 -0.1319 0.040 Uiso 1 1 calc R
C10 C 0.5244(5) -0.3788(7) -0.0892(3) 0.0318(13) Uani 1 1 d .
H10A H 0.5521 -0.4391 -0.1271 0.038 Uiso 1 1 calc R
C11 C 0.5657(4) -0.3040(7) -0.0296(3) 0.0281(10) Uani 1 1 d .
H11A H 0.6218 -0.3119 -0.0287 0.034 Uiso 1 1 calc R
N12 N 0.5286(2) -0.2213(5) 0.0265(2) 0.0202(7) Uani 1 1 d .
C13 C 0.6944(3) -0.1961(10) 0.0880(4) 0.0375(13) Uani 1 1 d .
H13A H 0.7104 -0.1395 0.0415 0.056 Uiso 1 1 calc R
H13B H 0.6927 -0.3204 0.0802 0.056 Uiso 1 1 calc R
H13C H 0.7327 -0.1692 0.1274 0.056 Uiso 1 1 calc R
C14 C 0.6444(4) -0.0026(10) 0.2070(4) 0.0380(13) Uani 1 1 d .
H14A H 0.7007 -0.0332 0.2047 0.057 Uiso 1 1 calc R
H14B H 0.6218 -0.0450 0.2539 0.057 Uiso 1 1 calc R
H14C H 0.6389 0.1224 0.2048 0.057 Uiso 1 1 calc R

loop_
_atom_site_aniso_label
_atom_site_aniso_U_11
_atom_site_aniso_U_22
_atom_site_aniso_U_33
_atom_site_aniso_U_23
_atom_site_aniso_U_13
_atom_site_aniso_U_12
Pt 0.01917(12) 0.02236(13) 0.01780(13) 0.00352(5) 0.00066(5) -0.00016(5)
N1 0.0254(18) 0.0192(17) 0.0157(16) 0.0003(14) 0.0056(14) 0.0007(14)
C2 0.028(2) 0.022(2) 0.020(2) 0.0002(16) 0.0086(18) 0.0027(18)
N2 0.040(3) 0.035(3) 0.022(2) -0.0045(17) 0.000(2) 0.0051(19)
C3 0.027(3) 0.043(3) 0.035(3) -0.010(3) 0.011(2) 0.003(2)
C4 0.022(2) 0.052(4) 0.049(4) -0.011(3) 0.008(2) -0.002(2)
C5 0.019(2) 0.046(3) 0.038(3) -0.005(3) 0.004(2) -0.006(2)
C6 0.023(2) 0.023(2) 0.019(2) 0.0013(15) 0.0036(16) -0.0027(15)
C7 0.024(2) 0.021(2) 0.0175(19) 0.0019(15) 0.0008(16) -0.0024(16)
C8 0.035(3) 0.027(2) 0.028(3) -0.004(2) -0.010(2) -0.001(2)
C9 0.059(4) 0.020(2) 0.021(2) -0.0032(18) -0.004(2) -0.008(2)
C10 0.056(4) 0.020(2) 0.019(2) -0.0015(16) 0.009(2) -0.002(2)
C11 0.036(3) 0.022(2) 0.026(2) -0.0030(18) 0.009(2) 0.003(2)
N12 0.0232(17) 0.0185(16) 0.0188(17) 0.0027(14) 0.0046(14) 0.0002(14)
C13 0.024(2) 0.049(4) 0.039(3) 0.001(3) 0.000(2) 0.005(2)
C14 0.029(3) 0.052(4) 0.033(3) -0.002(3) -0.004(2) -0.007(3)

loop_
_atom_type_symbol
_atom_type_description
_atom_type_scat_dispersion_real
_atom_type_scat_dispersion_imag
_atom_type_scat_source
C C 0.0033 0.0016 'International Tables Vol C Tables 4.2.6.8 and 6.1.1.4'
H H 0.0000 0.0000 'International Tables Vol C Tables 4.2.6.8 and 6.1.1.4'
N N 0.0061 0.0033 'International Tables Vol C Tables 4.2.6.8 and 6.1.1.4'
Pt Pt -1.7033 8.3905 'International Tables Vol C Tables 4.2.6.8 and 6.1.1.4'

loop_
_geom_angle_atom_site_label_1
_geom_angle_atom_site_label_2
_geom_angle_atom_site_label_3
_geom_angle
C13 Pt C14 84.6(3)
C13 Pt N12 94.1(2)
C14 Pt N12 178.4(2)
C13 Pt N1 171.3(2)
C14 Pt N1 104.0(2)
N12 Pt N1 77.34(16)
C2 N1 C6 117.5(5)
C2 N1 Pt 129.0(4)
C6 N1 Pt 113.5(3)
N2 C2 N1 118.3(5)
N2 C2 C3 119.7(5)
N1 C2 C3 122.1(5)
C4 C3 C2 119.6(5)
C3 C4 C5 119.8(6)
C6 C5 C4 118.0(6)
N1 C6 C5 123.0(5)
N1 C6 C7 116.3(4)
C5 C6 C7 120.8(5)
N12 C7 C8 121.8(5)
N12 C7 C6 115.7(4)
C8 C7 C6 122.5(5)
C7 C8 C9 120.1(6)
C10 C9 C8 118.2(5)
C9 C10 C11 119.3(5)
N12 C11 C10 122.3(6)
C11 N12 C7 118.2(5)
C11 N12 Pt 124.6(4)
C7 N12 Pt 117.2(3)

loop_
_geom_bond_atom_site_label_1
_geom_bond_atom_site_label_2
_geom_bond_distance
Pt C13 2.025(6)
Pt C14 2.055(6)
Pt N12 2.092(4)
Pt N1 2.180(4)
N1 C2 1.358(6)
N1 C6 1.367(7)
C2 N2 1.351(8)
C2 C3 1.403(8)
C3 C4 1.360(10)
C4 C5 1.406(9)
C5 C6 1.390(7)
C6 C7 1.477(7)
C7 N12 1.358(6)
C7 C8 1.387(7)
C8 C9 1.392(9)
C9 C10 1.383(11)
C10 C11 1.401(9)
C11 N12 1.349(6)
